data_1529683
loop_
_publ_author_name
'Bouwmeester, H.J.M.'
'Dekker, E.J.P.'
'Bronsema, K.D.'
'Haange, R.J.'
'Wiegers, G.A.'

_publ_section_title
;
 Structures and phase relations of compounds Nax Ti S2 and Nax Ti Se2
;
_journal_name_full 'Revue de Chimie Minerale'
_journal_page_first 333
_journal_page_last 342
_journal_volume 19
_journal_year 1982
_chemical_formula_sum 'Na0.3 S2 Ti'
_chemical_name_systematic 'Na0.3 Ti S2'
_space_group_IT_number 166
_symmetry_space_group_name_Hall '-R 3 2"'
_symmetry_space_group_name_H-M 'R -3 m :H'
_cell_angle_alpha 90
_cell_angle_beta 90
_cell_angle_gamma 120
_cell_formula_units_Z 6
_cell_length_a 3.406
_cell_length_b 3.406
_cell_length_c 38.2
_cell_volume 383.781
_citation_journal_id_ASTM RVCMA8
_cod_data_source_file Bouwmeester_RVCMA8_1982_927.cif
_cod_data_source_block Na0.3S2Ti1
_cod_original_cell_volume 383.7808
_cod_original_formula_sum 'Na0.3 S2 Ti1'
_cod_database_code 1529683

loop_
_symmetry_equiv_pos_as_xyz
x,y,z
-y,x-y,z
-x+y,-x,z
y,x,-z
-x,-x+y,-z
x-y,-y,-z
-x,-y,-z
y,-x+y,-z
x-y,x,-z
-y,-x,z
x,x-y,z
-x+y,y,z
x+2/3,y+1/3,z+1/3
-y+2/3,x-y+1/3,z+1/3
-x+y+2/3,-x+1/3,z+1/3
y+2/3,x+1/3,-z+1/3
-x+2/3,-x+y+1/3,-z+1/3
x-y+2/3,-y+1/3,-z+1/3
-x+2/3,-y+1/3,-z+1/3
y+2/3,-x+y+1/3,-z+1/3
x-y+2/3,x+1/3,-z+1/3
-y+2/3,-x+1/3,z+1/3
x+2/3,x-y+1/3,z+1/3
-x+y+2/3,y+1/3,z+1/3
x+1/3,y+2/3,z+2/3
-y+1/3,x-y+2/3,z+2/3
-x+y+1/3,-x+2/3,z+2/3
y+1/3,x+2/3,-z+2/3
-x+1/3,-x+y+2/3,-z+2/3
x-y+1/3,-y+2/3,-z+2/3
-x+1/3,-y+2/3,-z+2/3
y+1/3,-x+y+2/3,-z+2/3
x-y+1/3,x+2/3,-z+2/3
-y+1/3,-x+2/3,z+2/3
x+1/3,x-y+2/3,z+2/3
-x+y+1/3,y+2/3,z+2/3

loop_
_atom_site_label
_atom_site_type_symbol
_atom_site_fract_x
_atom_site_fract_y
_atom_site_fract_z
_atom_site_occupancy
_atom_site_U_iso_or_equiv
Ti1 Ti+3 0 0 0.424 1 0.0
S2 S-2 0 0 0.204 1 0.0
Na1 Na+1 0 0 0.33 0.3 0.0
S1 S-2 0 0 0.056 1 0.0
